data_7717549
loop_
_publ_author_name
'Risi, Matthew C.'
'Stj&#xe4;rnhage, Julia'
'Henderson, William'
'Lane, Joseph R.'
'Hartinger, Christian G.'
'Saunders, Graham C.'

_publ_section_title
;
 The coordination chemistry and anticancer activity of
 organo-ruthenium(II), -iridium(III) and -rhodium(III) complexes with
 sulfonyl-substituted thiourea ligands.
;
_journal_name_full 'Dalton transactions (Cambridge, England : 2003)'
_journal_paper_doi 10.1039/d4dt02733g
_journal_year 2024
_chemical_formula_moiety 'C30 H40 Cl N5 O2 P Rh S2, 0.5(H2 O)'
_chemical_formula_sum 'C30 H41 Cl N5 O2.5 P Rh S2'
_chemical_formula_weight 745.156
_space_group_crystal_system monoclinic
_space_group_IT_number 14
_space_group_name_Hall '-P 2ybc'
_space_group_name_H-M_alt 'P 1 21/c 1'
_symmetry_Int_Tables_number 14
_atom_sites_solution_primary iterative
_audit_creation_date 2024-10-15
_audit_creation_method
;
Olex2 1.5
(compiled 2023.08.24 svn.re1ec1418 for OlexSys, GUI svn.r6817)
;
_audit_update_record
;
2024-10-25 deposited with the CCDC.	2024-11-13 downloaded from the CCDC.
;
_cell_angle_alpha 90
_cell_angle_beta 108.467(1)
_cell_angle_gamma 90
_cell_formula_units_Z 8
_cell_length_a 23.0707(3)
_cell_length_b 8.9830(1)
_cell_length_c 33.0254(3)
_cell_measurement_reflns_used 39564
_cell_measurement_temperature 99.9(5)
_cell_measurement_theta_max 74.1290
_cell_measurement_theta_min 2.8030
_cell_volume 6491.88(13)
_computing_cell_refinement 'CrysAlisPro 1.171.40.84a (Rigaku OD, 2020)'
_computing_data_collection 'CrysAlisPro 1.171.40.84a (Rigaku OD, 2020)'
_computing_data_reduction 'CrysAlisPro 1.171.40.84a (Rigaku OD, 2020)'
_computing_molecular_graphics 'Olex2 1.5 (Dolomanov et al., 2009)'
_computing_publication_material 'Olex2 1.5 (Dolomanov et al., 2009)'
_computing_structure_refinement 'olex2.refine 1.5 (Bourhis et al., 2015)'
_computing_structure_solution 'olex2.solve 1.5 (Bourhis et al., 2015)'
_diffrn_ambient_environment N~2~
_diffrn_ambient_temperature 99.9(5)
_diffrn_detector 'Hybrid Pixel Array Detector'
_diffrn_detector_area_resol_mean 5.8140
_diffrn_detector_type 'Pilatus 200K'
_diffrn_measured_fraction_theta_full 0.9996
_diffrn_measured_fraction_theta_max 0.9866
_diffrn_measurement_details
;
List of Runs (angles in degrees, time in seconds):

  # Type    Start    End  Width  t~exp~   \w     \q     \k     \f   Frames
#--------------------------------------------------------------------------
  1  \w    -27.00  34.00   0.50    0.50    --  -47.23  19.00 -90.00  122
  2  \w    -38.00  31.00   0.50    0.50    --  -47.23  38.00 -30.00  138
  3  \w     -7.00  19.00   0.50    0.50    --  -47.23  38.00  90.00   52
  4  \w    -48.00 -13.00   0.50    1.00    --  -90.25  45.00 150.00   70
  5  \w    -51.00 -15.00   0.50    1.00    --  -90.25  45.00  90.00   72
  6  \w    -51.00 -19.00   0.50    1.00    --  -90.25  45.00  30.00   64
  7  \w    -50.00 -15.00   0.50    1.00    --  -90.25  45.00  60.00   70
  8  \w    -51.00 -12.00   0.50    1.00    --  -90.25  45.00 120.00   78
  9  \w    -43.00 -13.00   0.50    1.00    --  -90.25 111.00 120.00   60
 10  \w    -86.00 -61.00   0.50    0.50    --  -47.23 144.00 144.00   50
 11  \w    -75.00 -50.00   0.50    0.50    --  -47.23 127.00 -24.00   50
 12  \w    -51.00 -18.00   0.50    1.00    --  -90.25  45.00-150.00   66
 13  \w   -113.00 -27.00   0.50    0.50    --  -47.23 -57.00  30.00  172
 14  \w   -101.00 -75.00   0.50    1.00    --  -90.25 -45.00 150.00   52
 15  \w   -122.00 -74.00   0.50    0.50    --  -47.23-125.00  60.00   96
 16  \w   -111.00 -67.00   0.50    0.50    --  -47.23-144.00  90.00   88
 17  \w   -113.00 -60.00   0.50    1.00    --  -90.25-144.00  90.00  106
 18  \w   -114.00 -78.00   0.50    0.50    --  -47.23-127.00-100.00   72
 19  \w    -26.00  65.00   0.50    0.50    --   47.23 -57.00  90.00  182
 20  \w     61.00 108.00   0.50    1.00    --  100.91-111.00  60.00   94
 21  \w     94.00 122.00   0.50    1.00    --  100.91-144.00  90.00   56
 22  \w     82.00 108.00   0.50    1.00    --  100.91-111.00   0.00   52
 23  \w     73.00 105.00   0.50    1.00    --  100.91-111.00 -30.00   64
 24  \w     75.00 104.00   0.50    1.00    --  100.91 -95.00 -30.00   58
 25  \w     71.00 105.00   0.50    1.00    --  100.91 -77.00 -60.00   68
 26  \w     55.00  82.00   0.50    0.50    --   47.23-127.00-100.00   54
 27  \w     50.00  75.00   0.50    1.00    --  100.91-127.00-100.00   50
 28  \w     49.00  75.00   0.50    1.00    --  100.91 -77.00-120.00   52
 29  \w     38.00  64.00   0.50    1.00    --  100.91 -77.00 -60.00   52
 30  \w     23.00 106.00   0.50    1.00    --  100.91-111.00 -90.00  166
 31  \w     39.00  71.00   0.50    1.00    --  100.91 -61.00  30.00   64
 32  \w     29.00  71.00   0.50    1.00    --  100.91 -61.00   0.00   84
 33  \w     28.00  67.00   0.50    1.00    --  100.91 -61.00 -60.00   78
 34  \w     24.00  51.00   0.50    1.00    --  100.91 -45.00  30.00   54
 35  \w     23.00  48.00   0.50    1.00    --  100.91 -45.00  90.00   50
 36  \w     33.00  58.00   0.50    1.00    --  100.91 -77.00 150.00   50
 37  \w     60.00 106.00   0.50    1.00    --  100.91-111.00 150.00   92
 38  \w     58.00  83.00   0.50    0.50    --   47.23-144.00  90.00   50
 39  \w     26.00 104.00   0.50    1.00    --  100.91 -95.00 120.00  156
 40  \w     23.00  49.00   0.50    1.00    --  100.91-111.00  60.00   52
 41  \w     32.00 108.00   0.50    1.00    --  100.91-111.00 120.00  152
 42  \w     22.00  64.00   0.50    1.00    --  100.91 -95.00 -30.00   84
 43  \w     27.00  64.00   0.50    0.50    --   47.23 -57.00-150.00   74
 44  \w     25.00 101.00   0.50    1.00    --  100.91 -95.00-180.00  152
 45  \w     35.00 107.00   0.50    1.00    --  100.91-111.00-150.00  144
 46  \w     80.00 177.00   0.50    1.00    --  100.91  45.00  90.00  194
 47  \w    101.00 126.00   0.50    1.00    --  100.91 144.00 144.00   50
 48  \w    104.00 145.00   0.50    1.00    --  100.91 111.00 120.00   82
 49  \w    102.00 175.00   0.50    1.00    --  100.91 111.00  30.00  146
 50  \w    121.00 146.00   0.50    1.00    --  100.91 178.00   0.00   50
 51  \w    103.00 164.00   0.50    1.00    --  100.91 127.00 -24.00  122
 52  \w    104.00 132.00   0.50    1.00    --  100.91 111.00-180.00   56
 53  \w    108.00 137.00   0.50    1.00    --  100.91 178.00-180.00   58
 54  \w     62.00  87.00   0.50    1.00    --  100.91 178.00-180.00   50
 55  \w     64.00  98.00   0.50    1.00    --  100.91 178.00   0.00   68
 56  \w     78.00 146.00   0.50    1.00    --  100.91 178.00  30.00  136
 57  \w     23.00  48.00   0.50    1.00    --  100.91 -45.00 120.00   50
 58  \w   -143.00-118.00   0.50    1.00    --  -90.25-127.00-100.00   50
 59  \w   -155.00-129.00   0.50    1.00    --  -90.25-144.00  90.00   52
;
_diffrn_measurement_device 'four-circle diffractometer'
_diffrn_measurement_device_type 'XtaLAB Synergy, Dualflex, Pilatus 200K'
_diffrn_measurement_method '\w scans'
_diffrn_orient_matrix_type 'CrysAlisPro convention (1999,Acta A55,543-557)'
_diffrn_orient_matrix_UB_11 0.0621223000
_diffrn_orient_matrix_UB_12 -0.0781301000
_diffrn_orient_matrix_UB_13 0.0082450000
_diffrn_orient_matrix_UB_21 0.0310924000
_diffrn_orient_matrix_UB_22 0.1523237000
_diffrn_orient_matrix_UB_23 0.0009753000
_diffrn_orient_matrix_UB_31 0.0114693000
_diffrn_orient_matrix_UB_32 0.0101363000
_diffrn_orient_matrix_UB_33 0.0484782000
_diffrn_radiation_monochromator mirror
_diffrn_radiation_probe x-ray
_diffrn_radiation_type 'Cu K\a'
_diffrn_radiation_wavelength 1.54184
_diffrn_reflns_av_R_equivalents 0.0661
_diffrn_reflns_av_unetI/netI 0.0383
_diffrn_reflns_Laue_measured_fraction_full 0.9996
_diffrn_reflns_Laue_measured_fraction_max 0.9866
_diffrn_reflns_limit_h_max 28
_diffrn_reflns_limit_h_min -28
_diffrn_reflns_limit_k_max 10
_diffrn_reflns_limit_k_min -11
_diffrn_reflns_limit_l_max 40
_diffrn_reflns_limit_l_min -31
_diffrn_reflns_number 102852
_diffrn_reflns_point_group_measured_fraction_full 0.9996
_diffrn_reflns_point_group_measured_fraction_max 0.9866
_diffrn_reflns_theta_full 67.6840
_diffrn_reflns_theta_max 74.35
_diffrn_reflns_theta_min 2.82
_diffrn_source 'micro-focus sealed X-ray tube'
_diffrn_source_type 'PhotonJet (Cu) X-ray Source'
_exptl_absorpt_coefficient_mu 6.988
_exptl_absorpt_correction_T_max 1.00000
_exptl_absorpt_correction_T_min 0.77476
_exptl_absorpt_correction_type multi-scan
_exptl_absorpt_process_details
;
CrysAlisPro 1.171.40.84a (Rigaku Oxford Diffraction, 2020)
Empirical absorption correction using spherical harmonics,
implemented in SCALE3 ABSPACK scaling algorithm.
;
_exptl_crystal_colour red
_exptl_crystal_colour_primary red
_exptl_crystal_density_diffrn 1.525
_exptl_crystal_description needle
_exptl_crystal_F_000 3100.151
_exptl_crystal_size_max 0.14
_exptl_crystal_size_mid 0.1
_exptl_crystal_size_min 0.05
_refine_diff_density_max 1.2837
_refine_diff_density_min -0.7796
_refine_diff_density_rms 0.0935
_refine_ls_d_res_high 0.8006
_refine_ls_d_res_low 15.6624
_refine_ls_goodness_of_fit_ref 1.0148
_refine_ls_hydrogen_treatment mixed
_refine_ls_matrix_type full
_refine_ls_number_constraints 125
_refine_ls_number_parameters 787
_refine_ls_number_reflns 13075
_refine_ls_number_restraints 3
_refine_ls_restrained_S_all 1.0146
_refine_ls_R_factor_all 0.0375
_refine_ls_R_factor_gt 0.0295
_refine_ls_shift/su_max 0.0009
_refine_ls_shift/su_mean 0.0000
_refine_ls_structure_factor_coef Fsqd
_refine_ls_weighting_details 'w=1/[\s^2^(Fo^2^)+(0.0215P)^2^+6.2315P] where P=(Fo^2^+2Fc^2^)/3'
_refine_ls_weighting_scheme calc
_refine_ls_wR_factor_gt 0.0641
_refine_ls_wR_factor_ref 0.0674
_reflns_Friedel_coverage 0.0
_reflns_limit_h_max 27
_reflns_limit_h_min -28
_reflns_limit_k_max 11
_reflns_limit_k_min 0
_reflns_limit_l_max 40
_reflns_limit_l_min 0
_reflns_number_gt 11249
_reflns_number_total 13075
_reflns_threshold_expression I>=2u(I)
_cod_data_source_file d4dt02733g2.cif
_cod_data_source_block MCR_14
_cod_database_code 7717549
_chemical_oxdiff_formula C30H55N5O2PRhS2
_reflns_odcompleteness_completeness 99.90
_reflns_odcompleteness_iscentric 1
_reflns_odcompleteness_theta 68.13
_olex2_refinement_description
;
1. Fixed Uiso
 At 1.2 times of:
  All C(H) groups, All C(H,H) groups, All N(H) groups
 At 1.5 times of:
  All C(H,H,H) groups, All O(H,H) groups
2. Restrained distances
 O0aa-H0ac = O0aa-H0ad
 0.85 with sigma of 0.02
 H0ac-H0ad
 1.34 with sigma of 0.04
3.a Secondary CH2 refined with riding coordinates:
 C43a(H43a,H43b), C41a(H41a,H41b), C49(H49a,H49b), C45a(H45a,H45b), C41(H41c,
 H41d), C42(H42a,H42b), C43(H43c,H43d), C0aa(H0aa,H0ab), C44(H44c,H44d),
 C44a(H44a,H44b), C45(H45c,H45d), C46(H46a,H46b)
3.b Aromatic/amide H refined with riding coordinates:
 N1(H1), C26(H26), C22(H22), C23(H23), C26a(H26a), C25(H25), C16a(H16a),
 C22a(H22a), C25a(H25a), C12a(H12a), C23a(H23a), C12(H12), C13(H13), C16(H16),
 C15a(H15a), C14(H14), C14a(H14a), C13a(H13a), C15(H15)
3.c Idealised Me refined as rotating group:
 C36a(H36a,H36b,H36c), C27(H27d,H27e,H27f), C27a(H27a,H27b,H27c), C40a(H40a,
 H40b,H40c), C36(H36d,H36e,H36f), C39(H39d,H39e,H39f), C38(H38d,H38e,H38f),
 C40(H40d,H40e,H40f), C37a(H37a,H37b,H37c), C37(H37d,H37e,H37f), C39a(H39a,H39b,
 H39c), C38a(H38a,H38b,H38c)
;
_olex2_submission_special_instructions 'No special instructions were received'
_oxdiff_exptl_absorpt_empirical_details
;
Empirical correction (ABSPACK) includes:
- Absorption correction using spherical harmonics
- Frame scaling
;
_oxdiff_exptl_absorpt_empirical_full_max 1.500
_oxdiff_exptl_absorpt_empirical_full_min 0.699

loop_
_space_group_symop_id
_space_group_symop_operation_xyz
1 x,y,z
2 -x,y+1/2,-z+1/2
3 -x,-y,-z
4 x,-y-1/2,z-1/2

loop_
_atom_site_label
_atom_site_type_symbol
_atom_site_fract_x
_atom_site_fract_y
_atom_site_fract_z
_atom_site_U_iso_or_equiv
_atom_site_adp_type
_atom_site_occupancy
_atom_site_refinement_flags_posn
Rh1a Rh 0.938713(8) 0.15833(2) 0.349985(5) 0.01838(5) Uani 1.000000 .
Rh1 Rh 0.368894(8) 0.73669(2) 0.368067(5) 0.01903(5) Uani 1.000000 .
S2 S 0.53481(3) 0.29403(7) 0.437624(16) 0.01943(12) Uani 1.000000 .
S1 S 0.41982(3) 0.52460(7) 0.407719(16) 0.01925(12) Uani 1.000000 .
Cl1a Cl 1.00034(3) 0.31892(7) 0.320952(17) 0.02475(12) Uani 1.000000 .
S1a S 0.88727(3) 0.34391(7) 0.377804(16) 0.02058(12) Uani 1.000000 .
S2a S 0.77733(3) 0.56745(7) 0.378456(17) 0.02083(12) Uani 1.000000 .
P1a P 1.01499(3) 0.18891(7) 0.412667(17) 0.01751(12) Uani 1.000000 .
Cl1 Cl 0.29248(3) 0.60454(7) 0.312204(17) 0.02688(13) Uani 1.000000 .
P1 P 0.29925(3) 0.71841(7) 0.403612(18) 0.02009(12) Uani 1.000000 .
O1 O 0.50030(8) 0.2821(2) 0.46689(5) 0.0226(4) Uani 1.000000 .
O2a O 0.73416(8) 0.6882(2) 0.36801(5) 0.0266(4) Uani 1.000000 .
O2 O 0.57579(8) 0.1735(2) 0.43732(5) 0.0254(4) Uani 1.000000 .
O1a O 0.82114(8) 0.5693(2) 0.42082(5) 0.0269(4) Uani 1.000000 .
N2 N 0.49187(10) 0.3114(2) 0.38850(6) 0.0215(4) Uani 1.000000 .
N2a N 0.80855(9) 0.5684(2) 0.34116(6) 0.0220(4) Uani 1.000000 .
N4a N 1.13338(10) 0.1433(2) 0.46313(6) 0.0234(4) Uani 1.000000 .
N1a N 0.87348(10) 0.4891(3) 0.30573(6) 0.0235(4) Uani 1.000000 .
H1a H 0.9027(15) 0.440(4) 0.3070(9) 0.0281(5) Uiso 1.000000 R
N3a N 1.08669(10) 0.3840(2) 0.47192(6) 0.0231(4) Uani 1.000000 .
N1 N 0.41501(10) 0.4089(3) 0.33275(6) 0.0245(5) Uani 1.000000 .
H1 H 0.38607(10) 0.4735(3) 0.32529(6) 0.0294(5) Uiso 1.000000 R
N3 N 0.22037(10) 0.5386(3) 0.42892(7) 0.0275(5) Uani 1.000000 .
N5a N 1.05510(10) 0.1528(3) 0.49952(6) 0.0229(4) Uani 1.000000 .
N4 N 0.26102(10) 0.7589(3) 0.47344(7) 0.0293(5) Uani 1.000000 .
N5 N 0.18218(10) 0.7897(3) 0.40287(7) 0.0303(5) Uani 1.000000 .
C1a C 0.85251(11) 0.4781(3) 0.33951(7) 0.0200(5) Uani 1.000000 .
C43a C 1.00252(11) 0.1196(3) 0.46158(7) 0.0217(5) Uani 1.000000 .
H43a H 0.96609(11) 0.1654(3) 0.46470(7) 0.0261(6) Uiso 1.000000 R
H43b H 0.99600(11) 0.0128(3) 0.45934(7) 0.0261(6) Uiso 1.000000 R
C21 C 0.58028(11) 0.4563(3) 0.45023(7) 0.0201(5) Uani 1.000000 .
C26 C 0.57578(11) 0.5512(3) 0.48238(7) 0.0217(5) Uani 1.000000 .
H26 H 0.54857(11) 0.5303(3) 0.49723(7) 0.0261(6) Uiso 1.000000 R
C11a C 0.85388(11) 0.5804(3) 0.26886(7) 0.0234(5) Uani 1.000000 .
C22 C 0.62101(11) 0.4879(3) 0.42796(7) 0.0222(5) Uani 1.000000 .
H22 H 0.62434(11) 0.4239(3) 0.40668(7) 0.0266(6) Uiso 1.000000 R
C21a C 0.73485(11) 0.4017(3) 0.37369(7) 0.0211(5) Uani 1.000000 .
C32 C 0.38250(12) 0.9793(3) 0.37408(8) 0.0256(5) Uani 1.000000 .
C23 C 0.65633(12) 0.6148(3) 0.43772(7) 0.0238(5) Uani 1.000000 .
H23 H 0.68313(12) 0.6363(3) 0.42259(7) 0.0285(6) Uiso 1.000000 R
C24 C 0.65266(11) 0.7116(3) 0.46988(7) 0.0236(5) Uani 1.000000 .
C26a C 0.74703(12) 0.3030(3) 0.40776(7) 0.0255(5) Uani 1.000000 .
H26a H 0.77893(12) 0.3217(3) 0.43272(7) 0.0306(6) Uiso 1.000000 R
C35a C 0.84973(12) 0.0577(3) 0.31242(7) 0.0271(6) Uani 1.000000 .
C31a C 0.87749(12) -0.0199(3) 0.35225(7) 0.0239(5) Uani 1.000000 .
C31 C 0.43802(12) 0.9000(3) 0.39640(8) 0.0249(5) Uani 1.000000 .
C41a C 1.03842(12) 0.3807(3) 0.42987(7) 0.0230(5) Uani 1.000000 .
H41a H 1.05343(12) 0.4286(3) 0.40882(7) 0.0276(6) Uiso 1.000000 R
H41b H 1.00323(12) 0.4363(3) 0.43156(7) 0.0276(6) Uiso 1.000000 R
C25 C 0.61217(12) 0.6769(3) 0.49203(7) 0.0239(5) Uani 1.000000 .
H25 H 0.60953(12) 0.7396(3) 0.51379(7) 0.0287(6) Uiso 1.000000 R
C1 C 0.44622(11) 0.4055(3) 0.37526(7) 0.0203(5) Uani 1.000000 .
C33 C 0.36502(12) 0.9387(3) 0.33024(8) 0.0260(5) Uani 1.000000 .
C16a C 0.81330(13) 0.6978(3) 0.26290(8) 0.0273(6) Uani 1.000000 .
H16a H 0.79630(13) 0.7232(3) 0.28401(8) 0.0327(7) Uiso 1.000000 R
C49 C 1.09135(11) 0.1107(3) 0.42003(7) 0.0231(5) Uani 1.000000 .
H49a H 1.08812(11) 0.0038(3) 0.41581(7) 0.0277(6) Uiso 1.000000 R
H49b H 1.10771(11) 0.1525(3) 0.39884(7) 0.0277(6) Uiso 1.000000 R
C34 C 0.41162(12) 0.8423(3) 0.32435(8) 0.0261(5) Uani 1.000000 .
C45a C 1.14184(12) 0.3033(3) 0.47030(8) 0.0259(5) Uani 1.000000 .
H45a H 1.17430(12) 0.3194(3) 0.49700(8) 0.0311(7) Uiso 1.000000 R
H45b H 1.15504(12) 0.3457(3) 0.44766(8) 0.0311(7) Uiso 1.000000 R
C41 C 0.26926(12) 0.5321(3) 0.40901(8) 0.0253(5) Uani 1.000000 .
H41c H 0.25337(12) 0.4867(3) 0.38101(8) 0.0303(6) Uiso 1.000000 R
H41d H 0.30228(12) 0.4701(3) 0.42626(8) 0.0303(6) Uiso 1.000000 R
C33a C 0.94233(13) -0.0385(3) 0.31145(8) 0.0304(6) Uani 1.000000 .
C11 C 0.42255(13) 0.3229(3) 0.29882(7) 0.0266(6) Uani 1.000000 .
C42 C 0.22573(12) 0.8146(3) 0.37903(8) 0.0281(6) Uani 1.000000 .
H42a H 0.20774(12) 0.7794(3) 0.34997(8) 0.0337(7) Uiso 1.000000 R
H42b H 0.23313(12) 0.9206(3) 0.37787(8) 0.0337(7) Uiso 1.000000 R
C22a C 0.68678(12) 0.3746(3) 0.33638(7) 0.0258(5) Uani 1.000000 .
H22a H 0.67824(12) 0.4409(3) 0.31363(7) 0.0309(7) Uiso 1.000000 R
C25a C 0.71152(13) 0.1775(3) 0.40431(8) 0.0285(6) Uani 1.000000 .
H25a H 0.71961(13) 0.1120(3) 0.42724(8) 0.0342(7) Uiso 1.000000 R
C32a C 0.93304(13) -0.0876(3) 0.35003(8) 0.0271(6) Uani 1.000000 .
C35 C 0.45716(12) 0.8219(3) 0.36427(8) 0.0256(5) Uani 1.000000 .
C43 C 0.31469(12) 0.7821(3) 0.45916(8) 0.0272(6) Uani 1.000000 .
H43c H 0.32518(12) 0.8870(3) 0.46112(8) 0.0326(7) Uiso 1.000000 R
H43d H 0.34926(12) 0.7276(3) 0.47771(8) 0.0326(7) Uiso 1.000000 R
C36a C 0.84876(14) -0.0438(3) 0.38607(8) 0.0323(6) Uani 1.000000 .
H36a H 0.8784(3) -0.084(2) 0.4110(3) 0.0484(9) Uiso 1.000000 GR
H36b H 0.8340(9) 0.0495(5) 0.3931(5) 0.0484(9) Uiso 1.000000 GR
H36c H 0.8153(6) -0.1121(19) 0.3760(3) 0.0484(9) Uiso 1.000000 GR
C34a C 0.88993(13) 0.0498(3) 0.28803(7) 0.0314(6) Uani 1.000000 .
C0aa C 1.11095(12) 0.0815(3) 0.49648(7) 0.0267(6) Uani 1.000000 .
H0aa H 1.10303(12) -0.0239(3) 0.49101(7) 0.0321(7) Uiso 1.000000 R
H0ab H 1.14282(12) 0.0911(3) 0.52378(7) 0.0321(7) Uiso 1.000000 R
C24a C 0.66389(12) 0.1467(3) 0.36728(8) 0.0258(5) Uani 1.000000 .
C12a C 0.87846(13) 0.5435(4) 0.23664(9) 0.0353(7) Uani 1.000000 .
H12a H 0.90535(13) 0.4637(4) 0.24046(9) 0.0424(8) Uiso 1.000000 R
C44 C 0.16879(12) 0.6298(3) 0.40402(9) 0.0312(6) Uani 1.000000 .
H44c H 0.13553(12) 0.6178(3) 0.41579(9) 0.0375(7) Uiso 1.000000 R
H44d H 0.15484(12) 0.5925(3) 0.37497(9) 0.0375(7) Uiso 1.000000 R
C44a C 1.06468(12) 0.3132(3) 0.50489(7) 0.0244(5) Uani 1.000000 .
H44a H 1.09416(12) 0.3321(3) 0.53274(7) 0.0293(6) Uiso 1.000000 R
H44b H 1.02649(12) 0.3597(3) 0.50431(7) 0.0293(6) Uiso 1.000000 R
C23a C 0.65194(12) 0.2473(3) 0.33369(8) 0.0280(6) Uani 1.000000 .
H23a H 0.61983(12) 0.2287(3) 0.30885(8) 0.0336(7) Uiso 1.000000 R
C12 C 0.37666(14) 0.3421(3) 0.25949(8) 0.0316(6) Uani 1.000000 .
H12 H 0.34503(14) 0.4092(3) 0.25708(8) 0.0379(7) Uiso 1.000000 R
C13 C 0.37853(15) 0.2606(4) 0.22404(8) 0.0378(7) Uani 1.000000 .
H13 H 0.34755(15) 0.2719(4) 0.19815(8) 0.0454(9) Uiso 1.000000 R
C16 C 0.47023(13) 0.2249(4) 0.30177(8) 0.0324(6) Uani 1.000000 .
H16 H 0.50121(13) 0.2119(4) 0.32758(8) 0.0388(8) Uiso 1.000000 R
C45 C 0.24430(13) 0.6023(3) 0.47235(8) 0.0300(6) Uani 1.000000 .
H45c H 0.27998(13) 0.5457(3) 0.48844(8) 0.0360(7) Uiso 1.000000 R
H45d H 0.21359(13) 0.5906(3) 0.48650(8) 0.0360(7) Uiso 1.000000 R
C27 C 0.69149(13) 0.8495(3) 0.48043(9) 0.0322(6) Uani 1.000000 .
H27d H 0.7176(7) 0.8535(12) 0.4629(5) 0.0483(9) Uiso 1.000000 GR
H27e H 0.66564(13) 0.9358(3) 0.4752(6) 0.0483(9) Uiso 1.000000 GR
H27f H 0.7160(7) 0.8472(11) 0.50996(19) 0.0483(9) Uiso 1.000000 GR
C46 C 0.20771(13) 0.8424(3) 0.44713(9) 0.0330(6) Uani 1.000000 .
H46a H 0.17599(13) 0.8375(3) 0.46058(9) 0.0396(7) Uiso 1.000000 R
H46b H 0.21921(13) 0.9461(3) 0.44663(9) 0.0396(7) Uiso 1.000000 R
C27a C 0.62483(14) 0.0106(3) 0.36464(9) 0.0336(6) Uani 1.000000 .
H27a H 0.65052(15) -0.0756(4) 0.3726(6) 0.0503(10) Uiso 1.000000 GR
H27b H 0.6011(7) 0.0216(10) 0.3837(5) 0.0503(10) Uiso 1.000000 GR
H27c H 0.5979(7) -0.0010(13) 0.33594(18) 0.0503(10) Uiso 1.000000 GR
C40a C 0.78807(13) 0.1283(4) 0.30054(9) 0.0369(7) Uani 1.000000 .
H40a H 0.7820(4) 0.172(2) 0.32545(16) 0.0554(10) Uiso 1.000000 GR
H40b H 0.7853(4) 0.2045(17) 0.2796(5) 0.0554(10) Uiso 1.000000 GR
H40c H 0.75729(14) 0.0543(6) 0.2889(6) 0.0554(10) Uiso 1.000000 GR
C36 C 0.47335(13) 0.9095(3) 0.44270(8) 0.0323(6) Uani 1.000000 .
H36d H 0.4483(4) 0.954(2) 0.45780(13) 0.0485(9) Uiso 1.000000 GR
H36e H 0.4854(8) 0.8114(4) 0.45366(17) 0.0485(9) Uiso 1.000000 GR
H36f H 0.5091(5) 0.970(2) 0.44647(10) 0.0485(9) Uiso 1.000000 GR
C15a C 0.79827(14) 0.7775(3) 0.22479(9) 0.0338(6) Uani 1.000000 .
H15a H 0.77118(14) 0.8570(3) 0.22068(9) 0.0405(8) Uiso 1.000000 R
C39 C 0.41191(15) 0.7780(4) 0.28253(8) 0.0370(7) Uani 1.000000 .
H39d H 0.4399(8) 0.6958(17) 0.28765(8) 0.0556(10) Uiso 1.000000 GR
H39e H 0.3716(3) 0.744(2) 0.2669(3) 0.0556(10) Uiso 1.000000 GR
H39f H 0.4244(11) 0.8529(8) 0.2663(3) 0.0556(10) Uiso 1.000000 GR
C38 C 0.31088(14) 0.9927(4) 0.29513(9) 0.0361(7) Uani 1.000000 .
H38d H 0.2961(6) 0.9146(9) 0.2746(4) 0.0542(10) Uiso 1.000000 GR
H38e H 0.2792(4) 1.021(2) 0.30669(13) 0.0542(10) Uiso 1.000000 GR
H38f H 0.3224(3) 1.0769(16) 0.2815(5) 0.0542(10) Uiso 1.000000 GR
C14 C 0.42558(16) 0.1639(4) 0.22699(8) 0.0402(8) Uani 1.000000 .
H14 H 0.42687(16) 0.1106(4) 0.20315(8) 0.0483(9) Uiso 1.000000 R
C14a C 0.82282(15) 0.7409(4) 0.19291(9) 0.0381(7) Uani 1.000000 .
H14a H 0.81204(15) 0.7947(4) 0.16756(9) 0.0458(8) Uiso 1.000000 R
C13a C 0.86326(15) 0.6244(4) 0.19904(9) 0.0413(8) Uani 1.000000 .
H13a H 0.88041(15) 0.5999(4) 0.17795(9) 0.0496(9) Uiso 1.000000 R
C15 C 0.47117(15) 0.1460(4) 0.26564(9) 0.0387(7) Uani 1.000000 .
H15 H 0.50305(15) 0.0802(4) 0.26757(9) 0.0465(9) Uiso 1.000000 R
C40 C 0.51508(13) 0.7371(3) 0.37260(9) 0.0334(6) Uani 1.000000 .
H40d H 0.5296(5) 0.708(2) 0.40207(18) 0.0500(9) Uiso 1.000000 GR
H40e H 0.5079(2) 0.6500(12) 0.3549(5) 0.0500(9) Uiso 1.000000 GR
H40f H 0.5451(3) 0.7986(8) 0.3663(6) 0.0500(9) Uiso 1.000000 GR
C37a C 0.97130(15) -0.1983(3) 0.38070(10) 0.0387(7) Uani 1.000000 .
H37a H 1.0125(3) -0.1941(18) 0.3799(5) 0.0580(10) Uiso 1.000000 GR
H37b H 0.9709(9) -0.1756(16) 0.40901(14) 0.0580(10) Uiso 1.000000 GR
H37c H 0.9551(6) -0.2964(4) 0.3729(4) 0.0580(10) Uiso 1.000000 GR
C37 C 0.35170(14) 1.0938(3) 0.39313(9) 0.0343(6) Uani 1.000000 .
H37d H 0.3102(3) 1.1060(17) 0.3752(4) 0.0514(9) Uiso 1.000000 GR
H37e H 0.3523(9) 1.0618(12) 0.4210(3) 0.0514(9) Uiso 1.000000 GR
H37f H 0.3729(6) 1.1869(7) 0.3954(6) 0.0514(9) Uiso 1.000000 GR
C39a C 0.88093(16) 0.1158(4) 0.24492(8) 0.0451(8) Uani 1.000000 .
H39a H 0.8473(8) 0.184(2) 0.2382(4) 0.0677(13) Uiso 1.000000 GR
H39b H 0.9174(4) 0.167(2) 0.2449(3) 0.0677(13) Uiso 1.000000 GR
H39c H 0.8723(12) 0.0379(5) 0.22394(14) 0.0677(13) Uiso 1.000000 GR
C38a C 0.99232(16) -0.0844(4) 0.29434(11) 0.0478(9) Uani 1.000000 .
H38a H 1.0047(8) -0.0005(8) 0.2811(7) 0.0717(13) Uiso 1.000000 GR
H38b H 1.0265(5) -0.120(3) 0.31730(17) 0.0717(13) Uiso 1.000000 GR
H38c H 0.9778(4) -0.162(2) 0.2736(6) 0.0717(13) Uiso 1.000000 GR
O0aa O 1.10430(10) 0.6707(2) 0.51202(7) 0.0381(5) Uani 1.000000 D
H0ac H 1.0981(18) 0.598(3) 0.4948(9) 0.0572(7) Uiso 1.000000 DR
H0ad H 1.1205(17) 0.646(4) 0.5383(6) 0.0572(7) Uiso 1.000000 DR

loop_
_atom_site_aniso_label
_atom_site_aniso_U_11
_atom_site_aniso_U_22
_atom_site_aniso_U_33
_atom_site_aniso_U_12
_atom_site_aniso_U_13
_atom_site_aniso_U_23
Rh1a 0.01696(9) 0.02234(10) 0.01496(8) -0.00156(7) 0.00381(6) -0.00055(6)
Rh1 0.01950(9) 0.01925(10) 0.01640(8) -0.00303(7) 0.00292(6) 0.00169(6)
S2 0.0222(3) 0.0201(3) 0.0171(2) 0.0008(2) 0.0079(2) -0.0008(2)
S1 0.0216(3) 0.0199(3) 0.0159(2) 0.0000(2) 0.0054(2) -0.0002(2)
Cl1a 0.0203(3) 0.0318(3) 0.0234(3) 0.0007(2) 0.0087(2) 0.0055(2)
S1a 0.0190(3) 0.0251(3) 0.0170(2) 0.0023(2) 0.0048(2) 0.0024(2)
S2a 0.0187(3) 0.0227(3) 0.0205(3) -0.0011(2) 0.0053(2) -0.0012(2)
P1a 0.0169(3) 0.0188(3) 0.0155(2) -0.0007(2) 0.0032(2) 0.0005(2)
Cl1 0.0252(3) 0.0294(3) 0.0205(3) -0.0050(2) -0.0007(2) -0.0015(2)
P1 0.0189(3) 0.0200(3) 0.0203(3) -0.0009(2) 0.0046(2) 0.0016(2)
O1 0.0277(9) 0.0221(9) 0.0210(8) 0.0019(7) 0.0120(7) 0.0018(7)
O2a 0.0255(9) 0.0251(10) 0.0305(9) 0.0016(8) 0.0109(7) -0.0014(7)
O2 0.0274(10) 0.0224(10) 0.0286(8) 0.0050(8) 0.0120(7) -0.0011(7)
O1a 0.0240(9) 0.0324(11) 0.0219(8) -0.0044(8) 0.0038(7) -0.0053(7)
N2 0.0238(11) 0.0229(11) 0.0178(9) -0.0018(9) 0.0068(8) -0.0026(8)
N2a 0.0213(11) 0.0231(11) 0.0216(9) -0.0008(9) 0.0067(8) 0.0022(8)
N4a 0.0194(10) 0.0277(12) 0.0203(9) 0.0012(9) 0.0022(8) 0.0022(8)
N1a 0.0194(11) 0.0287(12) 0.0233(10) 0.0052(9) 0.0083(8) 0.0059(9)
N3a 0.0228(11) 0.0235(11) 0.0201(9) -0.0036(9) 0.0029(8) -0.0013(8)
N1 0.0248(11) 0.0305(12) 0.0165(9) -0.0010(9) 0.0043(8) -0.0017(8)
N3 0.0244(11) 0.0279(12) 0.0331(11) -0.0007(9) 0.0132(9) 0.0026(9)
N5a 0.0221(11) 0.0280(12) 0.0178(9) -0.0034(9) 0.0050(8) 0.0022(8)
N4 0.0241(11) 0.0355(14) 0.0296(11) 0.0023(10) 0.0104(9) -0.0010(9)
N5 0.0216(11) 0.0312(13) 0.0373(12) 0.0031(10) 0.0080(9) 0.0027(10)
C1a 0.0164(11) 0.0224(13) 0.0193(10) -0.0035(10) 0.0029(9) 0.0016(9)
C43a 0.0218(12) 0.0229(13) 0.0200(11) -0.0050(10) 0.0061(9) -0.0012(9)
C21 0.0200(12) 0.0225(13) 0.0171(10) 0.0017(10) 0.0051(9) -0.0004(9)
C26 0.0214(12) 0.0276(14) 0.0166(10) 0.0003(10) 0.0065(9) -0.0016(9)
C11a 0.0180(12) 0.0269(14) 0.0237(11) -0.0030(10) 0.0046(9) 0.0064(10)
C22 0.0245(13) 0.0251(13) 0.0186(11) 0.0031(10) 0.0090(9) -0.0008(9)
C21a 0.0208(12) 0.0217(13) 0.0223(11) -0.0007(10) 0.0087(9) -0.0010(9)
C32 0.0301(14) 0.0154(13) 0.0303(12) -0.0055(10) 0.0080(10) 0.0039(10)
C23 0.0224(13) 0.0270(14) 0.0229(11) 0.0031(10) 0.0086(9) 0.0026(10)
C24 0.0193(12) 0.0249(14) 0.0241(11) 0.0010(10) 0.0034(9) 0.0010(10)
C26a 0.0246(13) 0.0298(15) 0.0204(11) 0.0011(11) 0.0047(9) 0.0005(10)
C35a 0.0218(13) 0.0333(15) 0.0228(12) -0.0094(11) 0.0020(10) -0.0058(10)
C31a 0.0232(13) 0.0249(14) 0.0217(11) -0.0085(10) 0.0045(9) -0.0060(10)
C31 0.0261(13) 0.0183(13) 0.0264(12) -0.0077(10) 0.0031(10) 0.0026(10)
C41a 0.0230(13) 0.0207(13) 0.0221(11) -0.0011(10) 0.0027(9) 0.0014(9)
C25 0.0231(13) 0.0257(14) 0.0207(11) 0.0020(10) 0.0038(9) -0.0037(10)
C1 0.0227(12) 0.0220(13) 0.0169(10) -0.0072(10) 0.0074(9) -0.0014(9)
C33 0.0282(14) 0.0211(13) 0.0266(12) -0.0044(11) 0.0060(10) 0.0099(10)
C16a 0.0320(14) 0.0218(14) 0.0272(12) -0.0001(11) 0.0081(10) 0.0014(10)
C49 0.0221(12) 0.0262(14) 0.0202(11) 0.0016(10) 0.0056(9) -0.0006(10)
C34 0.0295(14) 0.0268(14) 0.0242(12) -0.0076(11) 0.0117(10) 0.0076(10)
C45a 0.0203(12) 0.0330(15) 0.0223(11) -0.0041(11) 0.0035(9) 0.0011(10)
C41 0.0252(13) 0.0227(14) 0.0301(12) -0.0026(11) 0.0120(10) 0.0006(10)
C33a 0.0313(15) 0.0320(15) 0.0315(13) -0.0078(12) 0.0150(11) -0.0166(11)
C11 0.0313(14) 0.0304(15) 0.0189(11) -0.0122(12) 0.0091(10) -0.0051(10)
C42 0.0249(13) 0.0244(14) 0.0309(13) 0.0008(11) 0.0031(10) 0.0044(10)
C22a 0.0270(13) 0.0315(15) 0.0185(11) -0.0040(11) 0.0069(10) 0.0014(10)
C25a 0.0321(15) 0.0254(14) 0.0304(13) -0.0001(11) 0.0135(11) 0.0042(11)
C32a 0.0301(14) 0.0176(13) 0.0307(13) -0.0054(11) 0.0056(10) -0.0082(10)
C35 0.0225(13) 0.0252(14) 0.0292(12) -0.0075(11) 0.0083(10) 0.0060(10)
C43 0.0227(13) 0.0319(15) 0.0254(12) -0.0003(11) 0.0055(10) -0.0024(10)
C36a 0.0379(16) 0.0306(16) 0.0315(13) -0.0115(13) 0.0155(12) -0.0033(11)
C34a 0.0330(15) 0.0423(17) 0.0181(11) -0.0117(13) 0.0070(10) -0.0097(11)
C0aa 0.0288(14) 0.0269(14) 0.0210(11) 0.0014(11) 0.0029(10) 0.0058(10)
C24a 0.0282(14) 0.0242(14) 0.0309(13) -0.0021(11) 0.0176(11) -0.0062(10)
C12a 0.0316(15) 0.0431(18) 0.0355(14) 0.0119(13) 0.0164(12) 0.0162(13)
C44 0.0216(13) 0.0345(16) 0.0360(14) -0.0038(12) 0.0068(11) 0.0012(12)
C44a 0.0239(13) 0.0314(15) 0.0175(11) -0.0052(11) 0.0060(9) -0.0038(10)
C23a 0.0258(13) 0.0360(16) 0.0226(12) -0.0079(12) 0.0082(10) -0.0066(11)
C12 0.0354(16) 0.0376(17) 0.0204(12) -0.0117(13) 0.0069(11) -0.0018(11)
C13 0.0493(19) 0.0438(19) 0.0181(12) -0.0220(15) 0.0074(11) -0.0022(11)
C16 0.0342(15) 0.0413(17) 0.0227(12) -0.0080(13) 0.0105(11) -0.0085(11)
C45 0.0300(14) 0.0348(16) 0.0283(13) 0.0039(12) 0.0136(11) 0.0065(11)
C27 0.0307(15) 0.0305(16) 0.0335(14) -0.0069(12) 0.0075(11) -0.0038(11)
C46 0.0254(14) 0.0314(16) 0.0433(15) 0.0045(12) 0.0126(12) -0.0049(12)
C27a 0.0404(16) 0.0275(15) 0.0399(15) -0.0094(13) 0.0229(13) -0.0100(12)
C40a 0.0233(14) 0.049(2) 0.0311(14) -0.0054(13) -0.0016(11) -0.0027(13)
C36 0.0327(15) 0.0283(15) 0.0289(13) -0.0099(12) -0.0003(11) -0.0011(11)
C15a 0.0392(16) 0.0221(14) 0.0368(14) 0.0040(12) 0.0075(12) 0.0096(11)
C39 0.0444(18) 0.0429(18) 0.0266(13) -0.0034(14) 0.0152(12) 0.0064(12)
C38 0.0344(16) 0.0344(17) 0.0329(14) 0.0006(13) 0.0012(12) 0.0133(12)
C14 0.054(2) 0.049(2) 0.0227(13) -0.0216(16) 0.0195(13) -0.0152(12)
C14a 0.0403(17) 0.0379(18) 0.0356(14) 0.0025(14) 0.0112(12) 0.0192(13)
C13a 0.0408(18) 0.056(2) 0.0327(14) 0.0094(15) 0.0189(13) 0.0185(14)
C15 0.0426(18) 0.047(2) 0.0327(14) -0.0114(15) 0.0202(13) -0.0147(13)
C40 0.0254(14) 0.0321(16) 0.0427(15) -0.0039(12) 0.0109(11) 0.0077(12)
C37a 0.0388(17) 0.0231(15) 0.0477(16) 0.0002(13) 0.0045(13) -0.0035(12)
C37 0.0377(16) 0.0223(14) 0.0432(15) -0.0035(12) 0.0132(12) 0.0006(12)
C39a 0.049(2) 0.064(2) 0.0198(13) -0.0181(17) 0.0077(12) -0.0054(13)
C38a 0.0418(19) 0.054(2) 0.0582(19) -0.0109(16) 0.0309(16) -0.0279(17)
O0aa 0.0393(12) 0.0328(12) 0.0395(11) 0.0021(9) 0.0085(9) -0.0092(9)

loop_
_atom_type_symbol
_atom_type_scat_dispersion_real
_atom_type_scat_dispersion_imag
_atom_type_scat_Cromer_Mann_a1
_atom_type_scat_Cromer_Mann_a2
_atom_type_scat_Cromer_Mann_a3
_atom_type_scat_Cromer_Mann_a4
_atom_type_scat_Cromer_Mann_b1
_atom_type_scat_Cromer_Mann_b2
_atom_type_scat_Cromer_Mann_b3
_atom_type_scat_Cromer_Mann_b4
_atom_type_scat_Cromer_Mann_c
_atom_type_scat_source
_atom_type_scat_dispersion_source
C 0.01788 0.00908 2.31000 1.02000 1.58860 0.86500 20.84390 10.20750 0.56870 51.65120 0.21560 'International Tables Volume C Table 6.1.1.4 (pp. 500-502)' 'Brennan, Cowan, Rev. Sci. Instrum., 1992, 63, 850'
Cl 0.36457 0.70364 11.46040 7.19640 6.25560 1.64550 0.01040 1.16620 18.51940 47.77840 -9.55740 'International Tables Volume C Table 6.1.1.4 (pp. 500-502)' 'Brennan, Cowan, Rev. Sci. Instrum., 1992, 63, 850'
H 0.00000 0.00000 0.49300 0.32291 0.14019 0.04081 10.51090 26.12570 3.14236 57.79970 0.00304 'International Tables Volume C Table 6.1.1.4 (pp. 500-502)' 'Brennan, Cowan, Rev. Sci. Instrum., 1992, 63, 850'
N 0.03110 0.01806 12.21260 3.13220 2.01250 1.16630 0.00570 9.89330 28.99750 0.58260 -11.52900 'International Tables Volume C Table 6.1.1.4 (pp. 500-502)' 'Brennan, Cowan, Rev. Sci. Instrum., 1992, 63, 850'
O 0.04960 0.03234 3.04850 2.28680 1.54630 0.86700 13.27710 5.70110 0.32390 32.90890 0.25080 'International Tables Volume C Table 6.1.1.4 (pp. 500-502)' 'Brennan, Cowan, Rev. Sci. Instrum., 1992, 63, 850'
P 0.29730 0.43501 6.43450 4.17910 1.78000 1.49080 1.90670 27.15700 0.52600 68.16450 1.11490 'International Tables Volume C Table 6.1.1.4 (pp. 500-502)' 'Brennan, Cowan, Rev. Sci. Instrum., 1992, 63, 850'
Rh 0.11332 3.61171 19.29570 14.35010 4.73425 1.28918 0.75154 8.21758 25.87490 98.60620 5.32800 'International Tables Volume C Table 6.1.1.4 (pp. 500-502)' 'Brennan, Cowan, Rev. Sci. Instrum., 1992, 63, 850'
S 0.33376 0.55840 6.90530 5.20340 1.43790 1.58630 1.46790 22.21510 0.25360 56.17200 0.86690 'International Tables Volume C Table 6.1.1.4 (pp. 500-502)' 'Brennan, Cowan, Rev. Sci. Instrum., 1992, 63, 850'

loop_
_geom_angle_atom_site_label_1
_geom_angle_atom_site_label_2
_geom_angle_atom_site_label_3
_geom_angle
_geom_angle_site_symmetry_1
_geom_angle_site_symmetry_3
_geom_angle_publ_flag
S1a Rh1a Cl1a 99.30(2) . . ?
P1a Rh1a Cl1a 84.63(2) . . ?
P1a Rh1a S1a 84.32(2) . . ?
C35a Rh1a Cl1a 124.99(7) . . ?
C35a Rh1a S1a 90.85(7) . . ?
C35a Rh1a P1a 150.36(7) . . ?
C31a Rh1a Cl1a 158.35(6) . . ?
C31a Rh1a S1a 95.40(7) . . ?
C31a Rh1a P1a 112.72(6) . . ?
C31a Rh1a C35a 38.54(10) . . ?
C33a Rh1a Cl1a 96.62(7) . . ?
C33a Rh1a S1a 153.95(7) . . ?
C33a Rh1a P1a 117.73(8) . . ?
C33a Rh1a C35a 63.11(10) . . ?
C33a Rh1a C31a 64.33(10) . . ?
C32a Rh1a Cl1a 129.50(7) . . ?
C32a Rh1a S1a 131.20(7) . . ?
C32a Rh1a P1a 98.58(7) . . ?
C32a Rh1a C35a 63.31(10) . . ?
C32a Rh1a C31a 38.53(10) . . ?
C32a Rh1a C33a 37.77(10) . . ?
C34a Rh1a Cl1a 94.94(7) . . ?
C34a Rh1a S1a 119.39(8) . . ?
C34a Rh1a P1a 155.88(8) . . ?
C34a Rh1a C35a 36.94(10) . . ?
C34a Rh1a C31a 63.86(9) . . ?
C34a Rh1a C33a 38.25(11) . . ?
C34a Rh1a C32a 63.27(10) . . ?
Cl1 Rh1 S1 98.00(2) . . ?
P1 Rh1 S1 87.98(2) . . ?
P1 Rh1 Cl1 83.97(2) . . ?
C32 Rh1 S1 134.90(7) . . ?
C32 Rh1 Cl1 127.07(7) . . ?
C32 Rh1 P1 97.39(7) . . ?
C31 Rh1 S1 97.87(7) . . ?
C31 Rh1 Cl1 157.92(7) . . ?
C31 Rh1 P1 111.85(7) . . ?
C31 Rh1 C32 38.80(10) . . ?
C33 Rh1 S1 153.48(7) . . ?
C33 Rh1 Cl1 94.78(7) . . ?
C33 Rh1 P1 116.51(7) . . ?
C33 Rh1 C32 37.80(9) . . ?
C33 Rh1 C31 64.75(9) . . ?
C34 Rh1 S1 117.15(8) . . ?
C34 Rh1 Cl1 94.63(7) . . ?
C34 Rh1 P1 154.70(8) . . ?
C34 Rh1 C32 63.42(10) . . ?
C34 Rh1 C31 64.37(9) . . ?
C34 Rh1 C33 38.29(10) . . ?
C35 Rh1 S1 90.31(7) . . ?
C35 Rh1 Cl1 125.93(7) . . ?
C35 Rh1 P1 149.94(7) . . ?
C35 Rh1 C32 63.63(10) . . ?
C35 Rh1 C31 38.82(10) . . ?
C35 Rh1 C33 63.47(10) . . ?
C35 Rh1 C34 37.30(9) . . ?
O2 S2 O1 116.97(10) . . ?
N2 S2 O1 112.81(11) . . ?
N2 S2 O2 105.08(10) . . ?
C21 S2 O1 108.48(11) . . ?
C21 S2 O2 106.25(11) . . ?
C21 S2 N2 106.61(11) . . ?
C1 S1 Rh1 110.83(8) . . ?
C1a S1a Rh1a 111.87(8) . . ?
O1a S2a O2a 116.27(11) . . ?
N2a S2a O2a 104.81(11) . . ?
N2a S2a O1a 113.30(11) . . ?
C21a S2a O2a 107.00(11) . . ?
C21a S2a O1a 107.17(11) . . ?
C21a S2a N2a 107.87(11) . . ?
C43a P1a Rh1a 117.97(8) . . ?
C41a P1a Rh1a 117.52(8) . . ?
C41a P1a C43a 99.12(11) . . ?
C49 P1a Rh1a 120.52(8) . . ?
C49 P1a C43a 99.46(11) . . ?
C49 P1a C41a 98.11(12) . . ?
C41 P1 Rh1 117.63(8) . . ?
C42 P1 Rh1 116.08(9) . . ?
C42 P1 C41 98.45(12) . . ?
C43 P1 Rh1 123.01(9) . . ?
C43 P1 C41 98.37(12) . . ?
C43 P1 C42 98.82(12) . . ?
C1 N2 S2 124.58(17) . . ?
C1a N2a S2a 124.48(17) . . ?
C45a N4a C49 111.43(19) . . ?
C0aa N4a C49 111.6(2) . . ?
C0aa N4a C45a 108.2(2) . . ?
C1a N1a H1a 116(2) . . ?
C11a N1a H1a 114(2) . . ?
C11a N1a C1a 130.6(2) . . ?
C45a N3a C41a 110.87(19) . . ?
C44a N3a C41a 110.46(19) . . ?
C44a N3a C45a 108.4(2) . . ?
C1 N1 H1 114.85(15) . . ?
C11 N1 H1 114.85(14) . . ?
C11 N1 C1 130.3(2) . . ?
C44 N3 C41 111.8(2) . . ?
C45 N3 C41 110.1(2) . . ?
C45 N3 C44 108.4(2) . . ?
C0aa N5a C43a 110.92(19) . . ?
C44a N5a C43a 110.8(2) . . ?
C44a N5a C0aa 109.6(2) . . ?
C45 N4 C43 111.8(2) . . ?
C46 N4 C43 111.7(2) . . ?
C46 N4 C45 108.2(2) . . ?
C44 N5 C42 110.2(2) . . ?
C46 N5 C42 110.8(2) . . ?
C46 N5 C44 108.0(2) . . ?
N2a C1a S1a 125.43(17) . . ?
N1a C1a S1a 116.45(19) . . ?
N1a C1a N2a 118.1(2) . . ?
N5a C43a P1a 111.30(16) . . ?
H43a C43a P1a 109.37(8) . . ?
H43a C43a N5a 109.37(13) . . ?
H43b C43a P1a 109.37(8) . . ?
H43b C43a N5a 109.37(14) . . ?
H43b C43a H43a 108.0 . . ?
C26 C21 S2 120.21(18) . . ?
C22 C21 S2 119.52(18) . . ?
C22 C21 C26 120.3(2) . . ?
H26 C26 C21 120.33(15) . . ?
C25 C26 C21 119.3(2) . . ?
C25 C26 H26 120.33(14) . . ?
C16a C11a N1a 125.5(2) . . ?
C12a C11a N1a 114.9(2) . . ?
C12a C11a C16a 119.5(2) . . ?
H22 C22 C21 120.25(15) . . ?
C23 C22 C21 119.5(2) . . ?
C23 C22 H22 120.25(14) . . ?
C26a C21a S2a 120.17(19) . . ?
C22a C21a S2a 119.42(19) . . ?
C22a C21a C26a 120.3(2) . . ?
C31 C32 Rh1 68.71(14) . . ?
C33 C32 Rh1 70.61(15) . . ?
C33 C32 C31 108.2(2) . . ?
C37 C32 Rh1 130.15(19) . . ?
C37 C32 C31 125.8(2) . . ?
C37 C32 C33 125.8(2) . . ?
H23 C23 C22 119.36(14) . . ?
C24 C23 C22 121.3(2) . . ?
C24 C23 H23 119.36(15) . . ?
C25 C24 C23 118.2(2) . . ?
C27 C24 C23 121.0(2) . . ?
C27 C24 C25 120.8(2) . . ?
H26a C26a C21a 120.23(15) . . ?
C25a C26a C21a 119.5(2) . . ?
C25a C26a H26a 120.23(15) . . ?
C31a C35a Rh1a 67.94(13) . . ?
C34a C35a Rh1a 71.43(15) . . ?
C34a C35a C31a 108.3(2) . . ?
C40a C35a Rh1a 127.4(2) . . ?
C40a C35a C31a 123.7(2) . . ?
C40a C35a C34a 128.0(2) . . ?
C35a C31a Rh1a 73.52(15) . . ?
C32a C31a Rh1a 73.05(15) . . ?
C32a C31a C35a 107.6(2) . . ?
C36a C31a Rh1a 126.04(18) . . ?
C36a C31a C35a 125.4(2) . . ?
C36a C31a C32a 126.4(2) . . ?
C32 C31 Rh1 72.49(14) . . ?
C35 C31 Rh1 73.02(14) . . ?
C35 C31 C32 106.9(2) . . ?
C36 C31 Rh1 125.07(18) . . ?
C36 C31 C32 127.1(2) . . ?
C36 C31 C35 125.7(3) . . ?
N3a C41a P1a 111.64(17) . . ?
H41a C41a P1a 109.29(8) . . ?
H41a C41a N3a 109.29(13) . . ?
H41b C41a P1a 109.29(8) . . ?
H41b C41a N3a 109.29(13) . . ?
H41b C41a H41a 108.0 . . ?
C24 C25 C26 121.4(2) . . ?
H25 C25 C26 119.30(14) . . ?
H25 C25 C24 119.30(15) . . ?
N2 C1 S1 125.90(17) . . ?
N1 C1 S1 116.37(19) . . ?
N1 C1 N2 117.7(2) . . ?
C32 C33 Rh1 71.59(14) . . ?
C34 C33 Rh1 71.43(14) . . ?
C34 C33 C32 108.0(2) . . ?
C38 C33 Rh1 125.91(19) . . ?
C38 C33 C32 127.3(3) . . ?
C38 C33 C34 124.6(2) . . ?
H16a C16a C11a 120.52(14) . . ?
C15a C16a C11a 119.0(2) . . ?
C15a C16a H16a 120.52(17) . . ?
N4a C49 P1a 111.16(16) . . ?
H49a C49 P1a 109.40(9) . . ?
H49a C49 N4a 109.40(14) . . ?
H49b C49 P1a 109.40(8) . . ?
H49b C49 N4a 109.40(13) . . ?
H49b C49 H49a 108.0 . . ?
C33 C34 Rh1 70.28(13) . . ?
C35 C34 Rh1 71.82(13) . . ?
C35 C34 C33 108.5(2) . . ?
C39 C34 Rh1 124.82(19) . . ?
C39 C34 C33 125.3(2) . . ?
C39 C34 C35 126.2(3) . . ?
N3a C45a N4a 114.6(2) . . ?
H45a C45a N4a 108.62(12) . . ?
H45a C45a N3a 108.62(12) . . ?
H45b C45a N4a 108.62(13) . . ?
H45b C45a N3a 108.62(13) . . ?
H45b C45a H45a 107.6 . . ?
N3 C41 P1 111.78(18) . . ?
H41c C41 P1 109.26(8) . . ?
H41c C41 N3 109.26(13) . . ?
H41d C41 P1 109.26(9) . . ?
H41d C41 N3 109.26(13) . . ?
H41d C41 H41c 107.9 . . ?
C32a C33a Rh1a 71.79(14) . . ?
C34a C33a Rh1a 71.92(15) . . ?
C34a C33a C32a 108.1(2) . . ?
C38a C33a Rh1a 128.1(2) . . ?
C38a C33a C32a 127.2(3) . . ?
C38a C33a C34a 124.3(3) . . ?
C12 C11 N1 114.8(3) . . ?
C16 C11 N1 125.7(2) . . ?
C16 C11 C12 119.5(2) . . ?
N5 C42 P1 112.32(17) . . ?
H42a C42 P1 109.14(9) . . ?
H42a C42 N5 109.14(14) . . ?
H42b C42 P1 109.14(9) . . ?
H42b C42 N5 109.14(15) . . ?
H42b C42 H42a 107.9 . . ?
H22a C22a C21a 120.52(15) . . ?
C23a C22a C21a 119.0(2) . . ?
C23a C22a H22a 120.52(15) . . ?
H25a C25a C26a 119.34(15) . . ?
C24a C25a C26a 121.3(2) . . ?
C24a C25a H25a 119.34(16) . . ?
C31a C32a Rh1a 68.42(15) . . ?
C33a C32a Rh1a 70.44(16) . . ?
C33a C32a C31a 107.6(2) . . ?
C37a C32a Rh1a 130.02(19) . . ?
C37a C32a C31a 126.2(2) . . ?
C37a C32a C33a 126.0(3) . . ?
C31 C35 Rh1 68.16(14) . . ?
C34 C35 Rh1 70.89(14) . . ?
C34 C35 C31 108.1(2) . . ?
C40 C35 Rh1 126.92(19) . . ?
C40 C35 C31 125.2(2) . . ?
C40 C35 C34 126.7(2) . . ?
N4 C43 P1 110.95(17) . . ?
H43c C43 P1 109.45(9) . . ?
H43c C43 N4 109.45(15) . . ?
H43d C43 P1 109.45(9) . . ?
H43d C43 N4 109.45(14) . . ?
H43d C43 H43c 108.0 . . ?
H36a C36a C31a 109.5 . . ?
H36b C36a C31a 109.5 . . ?
H36b C36a H36a 109.5 . . ?
H36c C36a C31a 109.5 . . ?
H36c C36a H36a 109.5 . . ?
H36c C36a H36b 109.5 . . ?
C35a C34a Rh1a 71.63(14) . . ?
C33a C34a Rh1a 69.82(14) . . ?
C33a C34a C35a 108.1(2) . . ?
C39a C34a Rh1a 125.4(2) . . ?
C39a C34a C35a 127.3(3) . . ?
C39a C34a C33a 124.5(3) . . ?
N5a C0aa N4a 114.3(2) . . ?
H0aa C0aa N4a 108.69(14) . . ?
H0aa C0aa N5a 108.69(14) . . ?
H0ab C0aa N4a 108.69(13) . . ?
H0ab C0aa N5a 108.69(12) . . ?
H0ab C0aa H0aa 107.6 . . ?
C23a C24a C25a 118.4(2) . . ?
C27a C24a C25a 120.3(2) . . ?
C27a C24a C23a 121.2(2) . . ?
H12a C12a C11a 119.64(16) . . ?
C13a C12a C11a 120.7(3) . . ?
C13a C12a H12a 119.64(19) . . ?
N5 C44 N3 114.9(2) . . ?
H44c C44 N3 108.55(14) . . ?
H44c C44 N5 108.55(14) . . ?
H44d C44 N3 108.55(14) . . ?
H44d C44 N5 108.55(14) . . ?
H44d C44 H44c 107.5 . . ?
N5a C44a N3a 114.09(19) . . ?
H44a C44a N3a 108.73(12) . . ?
H44a C44a N5a 108.73(12) . . ?
H44b C44a N3a 108.73(14) . . ?
H44b C44a N5a 108.73(13) . . ?
H44b C44a H44a 107.6 . . ?
C24a C23a C22a 121.5(2) . . ?
H23a C23a C22a 119.27(15) . . ?
H23a C23a C24a 119.27(15) . . ?
H12 C12 C11 120.06(17) . . ?
C13 C12 C11 119.9(3) . . ?
C13 C12 H12 120.06(19) . . ?
H13 C13 C12 119.72(19) . . ?
C14 C13 C12 120.6(3) . . ?
C14 C13 H13 119.72(16) . . ?
H16 C16 C11 120.36(14) . . ?
C15 C16 C11 119.3(3) . . ?
C15 C16 H16 120.36(19) . . ?
N4 C45 N3 114.3(2) . . ?
H45c C45 N3 108.67(14) . . ?
H45c C45 N4 108.67(14) . . ?
H45d C45 N3 108.67(14) . . ?
H45d C45 N4 108.67(13) . . ?
H45d C45 H45c 107.6 . . ?
H27d C27 C24 109.5 . . ?
H27e C27 C24 109.5 . . ?
H27e C27 H27d 109.5 . . ?
H27f C27 C24 109.5 . . ?
H27f C27 H27d 109.5 . . ?
H27f C27 H27e 109.5 . . ?
N5 C46 N4 114.9(2) . . ?
H46a C46 N4 108.54(14) . . ?
H46a C46 N5 108.54(14) . . ?
H46b C46 N4 108.54(15) . . ?
H46b C46 N5 108.54(16) . . ?
H46b C46 H46a 107.5 . . ?
H27a C27a C24a 109.5 . . ?
H27b C27a C24a 109.5 . . ?
H27b C27a H27a 109.5 . . ?
H27c C27a C24a 109.5 . . ?
H27c C27a H27a 109.5 . . ?
H27c C27a H27b 109.5 . . ?
H40a C40a C35a 109.5 . . ?
H40b C40a C35a 109.5 . . ?
H40b C40a H40a 109.5 . . ?
H40c C40a C35a 109.5 . . ?
H40c C40a H40a 109.5 . . ?
H40c C40a H40b 109.5 . . ?
H36d C36 C31 109.5 . . ?
H36e C36 C31 109.5 . . ?
H36e C36 H36d 109.5 . . ?
H36f C36 C31 109.5 . . ?
H36f C36 H36d 109.5 . . ?
H36f C36 H36e 109.5 . . ?
H15a C15a C16a 119.31(17) . . ?
C14a C15a C16a 121.4(3) . . ?
C14a C15a H15a 119.31(17) . . ?
H39d C39 C34 109.5 . . ?
H39e C39 C34 109.5 . . ?
H39e C39 H39d 109.5 . . ?
H39f C39 C34 109.5 . . ?
H39f C39 H39d 109.5 . . ?
H39f C39 H39e 109.5 . . ?
H38d C38 C33 109.5 . . ?
H38e C38 C33 109.5 . . ?
H38e C38 H38d 109.5 . . ?
H38f C38 C33 109.5 . . ?
H38f C38 H38d 109.5 . . ?
H38f C38 H38e 109.5 . . ?
H14 C14 C13 120.21(16) . . ?
C15 C14 C13 119.6(3) . . ?
C15 C14 H14 120.21(19) . . ?
H14a C14a C15a 120.28(17) . . ?
C13a C14a C15a 119.4(3) . . ?
C13a C14a H14a 120.28(16) . . ?
C14a C13a C12a 119.9(3) . . ?
H13a C13a C12a 120.03(18) . . ?
H13a C13a C14a 120.03(16) . . ?
C14 C15 C16 121.2(3) . . ?
H15 C15 C16 119.40(19) . . ?
H15 C15 C14 119.40(19) . . ?
H40d C40 C35 109.5 . . ?
H40e C40 C35 109.5 . . ?
H40e C40 H40d 109.5 . . ?
H40f C40 C35 109.5 . . ?
H40f C40 H40d 109.5 . . ?
H40f C40 H40e 109.5 . . ?
H37a C37a C32a 109.5 . . ?
H37b C37a C32a 109.5 . . ?
H37b C37a H37a 109.5 . . ?
H37c C37a C32a 109.5 . . ?
H37c C37a H37a 109.5 . . ?
H37c C37a H37b 109.5 . . ?
H37d C37 C32 109.5 . . ?
H37e C37 C32 109.5 . . ?
H37e C37 H37d 109.5 . . ?
H37f C37 C32 109.5 . . ?
H37f C37 H37d 109.5 . . ?
H37f C37 H37e 109.5 . . ?
H39a C39a C34a 109.5 . . ?
H39b C39a C34a 109.5 . . ?
H39b C39a H39a 109.5 . . ?
H39c C39a C34a 109.5 . . ?
H39c C39a H39a 109.5 . . ?
H39c C39a H39b 109.5 . . ?
H38a C38a C33a 109.5 . . ?
H38b C38a C33a 109.5 . . ?
H38b C38a H38a 109.5 . . ?
H38c C38a C33a 109.5 . . ?
H38c C38a H38a 109.5 . . ?
H38c C38a H38b 109.5 . . ?
H0ad O0aa H0ac 114(3) . . ?

loop_
_geom_bond_atom_site_label_1
_geom_bond_atom_site_label_2
_geom_bond_distance
_geom_bond_site_symmetry_2
_geom_bond_publ_flag
Rh1a Cl1a 2.4261(6) . ?
Rh1a S1a 2.3922(6) . ?
Rh1a P1a 2.2693(6) . ?
Rh1a C35a 2.226(2) . ?
Rh1a C31a 2.152(3) . ?
Rh1a C33a 2.196(3) . ?
Rh1a C32a 2.213(3) . ?
Rh1a C34a 2.224(2) . ?
Rh1 S1 2.3980(6) . ?
Rh1 Cl1 2.4208(6) . ?
Rh1 P1 2.2763(6) . ?
Rh1 C32 2.202(3) . ?
Rh1 C31 2.151(2) . ?
Rh1 C33 2.189(2) . ?
Rh1 C34 2.204(2) . ?
Rh1 C35 2.216(2) . ?
S2 O1 1.4375(17) . ?
S2 O2 1.4395(18) . ?
S2 N2 1.6186(19) . ?
S2 C21 1.767(3) . ?
S1 C1 1.755(2) . ?
S1a C1a 1.747(2) . ?
S2a O2a 1.4390(19) . ?
S2a O1a 1.4434(17) . ?
S2a N2a 1.612(2) . ?
S2a C21a 1.762(3) . ?
P1a C43a 1.837(2) . ?
P1a C41a 1.841(3) . ?
P1a C49 1.840(3) . ?
P1 C41 1.841(3) . ?
P1 C42 1.847(3) . ?
P1 C43 1.845(2) . ?
N2 C1 1.313(3) . ?
N2a C1a 1.313(3) . ?
N4a C49 1.476(3) . ?
N4a C45a 1.460(3) . ?
N4a C0aa 1.467(3) . ?
N1a H1a 0.80(3) . ?
N1a C1a 1.353(3) . ?
N1a C11a 1.418(3) . ?
N3a C41a 1.480(3) . ?
N3a C45a 1.480(3) . ?
N3a C44a 1.482(3) . ?
N1 H1 0.8600 . ?
N1 C1 1.360(3) . ?
N1 C11 1.416(3) . ?
N3 C41 1.476(3) . ?
N3 C44 1.464(4) . ?
N3 C45 1.479(3) . ?
N5a C43a 1.472(3) . ?
N5a C0aa 1.471(3) . ?
N5a C44a 1.460(3) . ?
N4 C43 1.473(3) . ?
N4 C45 1.457(4) . ?
N4 C46 1.467(4) . ?
N5 C42 1.477(4) . ?
N5 C44 1.472(4) . ?
N5 C46 1.470(4) . ?
C43a H43a 0.9700 . ?
C43a H43b 0.9700 . ?
C21 C26 1.390(3) . ?
C21 C22 1.394(3) . ?
C26 H26 0.9300 . ?
C26 C25 1.383(4) . ?
C11a C16a 1.382(4) . ?
C11a C12a 1.395(4) . ?
C22 H22 0.9300 . ?
C22 C23 1.378(4) . ?
C21a C26a 1.389(3) . ?
C21a C22a 1.394(3) . ?
C32 C31 1.447(4) . ?
C32 C33 1.422(4) . ?
C32 C37 1.497(4) . ?
C23 H23 0.9300 . ?
C23 C24 1.396(4) . ?
C24 C25 1.392(4) . ?
C24 C27 1.503(4) . ?
C26a H26a 0.9300 . ?
C26a C25a 1.378(4) . ?
C35a C31a 1.447(4) . ?
C35a C34a 1.410(4) . ?
C35a C40a 1.492(4) . ?
C31a C32a 1.441(4) . ?
C31a C36a 1.484(3) . ?
C31 C35 1.452(4) . ?
C31 C36 1.490(3) . ?
C41a H41a 0.9700 . ?
C41a H41b 0.9700 . ?
C25 H25 0.9300 . ?
C33 C34 1.441(4) . ?
C33 C38 1.491(4) . ?
C16a H16a 0.9300 . ?
C16a C15a 1.393(4) . ?
C49 H49a 0.9700 . ?
C49 H49b 0.9700 . ?
C34 C35 1.414(4) . ?
C34 C39 1.499(4) . ?
C45a H45a 0.9700 . ?
C45a H45b 0.9700 . ?
C41 H41c 0.9700 . ?
C41 H41d 0.9700 . ?
C33a C32a 1.427(4) . ?
C33a C34a 1.448(4) . ?
C33a C38a 1.494(4) . ?
C11 C12 1.402(4) . ?
C11 C16 1.388(4) . ?
C42 H42a 0.9700 . ?
C42 H42b 0.9700 . ?
C22a H22a 0.9300 . ?
C22a C23a 1.384(4) . ?
C25a H25a 0.9300 . ?
C25a C24a 1.389(4) . ?
C32a C37a 1.492(4) . ?
C35 C40 1.486(4) . ?
C43 H43c 0.9700 . ?
C43 H43d 0.9700 . ?
C36a H36a 0.9600 . ?
C36a H36b 0.9600 . ?
C36a H36c 0.9600 . ?
C34a C39a 1.494(4) . ?
C0aa H0aa 0.9700 . ?
C0aa H0ab 0.9700 . ?
C24a C23a 1.389(4) . ?
C24a C27a 1.505(4) . ?
C12a H12a 0.9300 . ?
C12a C13a 1.385(4) . ?
C44 H44c 0.9700 . ?
C44 H44d 0.9700 . ?
C44a H44a 0.9700 . ?
C44a H44b 0.9700 . ?
C23a H23a 0.9300 . ?
C12 H12 0.9300 . ?
C12 C13 1.393(4) . ?
C13 H13 0.9300 . ?
C13 C14 1.369(5) . ?
C16 H16 0.9300 . ?
C16 C15 1.393(4) . ?
C45 H45c 0.9700 . ?
C45 H45d 0.9700 . ?
C27 H27d 0.9600 . ?
C27 H27e 0.9600 . ?
C27 H27f 0.9600 . ?
C46 H46a 0.9700 . ?
C46 H46b 0.9700 . ?
C27a H27a 0.9600 . ?
C27a H27b 0.9600 . ?
C27a H27c 0.9600 . ?
C40a H40a 0.9600 . ?
C40a H40b 0.9600 . ?
C40a H40c 0.9600 . ?
C36 H36d 0.9600 . ?
C36 H36e 0.9600 . ?
C36 H36f 0.9600 . ?
C15a H15a 0.9300 . ?
C15a C14a 1.384(4) . ?
C39 H39d 0.9600 . ?
C39 H39e 0.9600 . ?
C39 H39f 0.9600 . ?
C38 H38d 0.9600 . ?
C38 H38e 0.9600 . ?
C38 H38f 0.9600 . ?
C14 H14 0.9300 . ?
C14 C15 1.382(5) . ?
C14a H14a 0.9300 . ?
C14a C13a 1.374(5) . ?
C13a H13a 0.9300 . ?
C15 H15 0.9300 . ?
C40 H40d 0.9600 . ?
C40 H40e 0.9600 . ?
C40 H40f 0.9600 . ?
C37a H37a 0.9600 . ?
C37a H37b 0.9600 . ?
C37a H37c 0.9600 . ?
C37 H37d 0.9600 . ?
C37 H37e 0.9600 . ?
C37 H37f 0.9600 . ?
C39a H39a 0.9600 . ?
C39a H39b 0.9600 . ?
C39a H39c 0.9600 . ?
C38a H38a 0.9600 . ?
C38a H38b 0.9600 . ?
C38a H38c 0.9600 . ?
O0aa H0ac 0.848(17) . ?
O0aa H0ad 0.859(17) . ?

loop_
_geom_torsion_atom_site_label_1
_geom_torsion_atom_site_label_2
_geom_torsion_atom_site_label_3
_geom_torsion_atom_site_label_4
_geom_torsion
_geom_torsion_site_symmetry_1
_geom_torsion_site_symmetry_2
_geom_torsion_site_symmetry_3
_geom_torsion_site_symmetry_4
_geom_torsion_publ_flag
Rh1a C35a C31a C32a -65.63(15) . . . . ?
Rh1a C35a C31a C36a 122.86(15) . . . . ?
Rh1a C35a C34a C33a 60.58(17) . . . . ?
Rh1a C35a C34a C39a -121.01(18) . . . . ?
Rh1a C31a C35a C34a 60.29(17) . . . . ?
Rh1a C31a C35a C40a -121.21(16) . . . . ?
Rh1a C31a C32a C33a -59.80(15) . . . . ?
Rh1a C31a C32a C37a 124.58(16) . . . . ?
Rh1a C33a C32a C31a 58.52(15) . . . . ?
Rh1a C33a C32a C37a -125.83(16) . . . . ?
Rh1a C33a C34a C35a -61.73(17) . . . . ?
Rh1a C33a C34a C39a 119.80(17) . . . . ?
Rh1a C32a C31a C35a 65.95(15) . . . . ?
Rh1a C32a C31a C36a -122.65(16) . . . . ?
Rh1a C32a C33a C34a -63.20(16) . . . . ?
Rh1a C32a C33a C38a 124.46(18) . . . . ?
Rh1a C34a C35a C31a -58.12(16) . . . . ?
Rh1a C34a C35a C40a 123.47(17) . . . . ?
Rh1a C34a C33a C32a 63.11(16) . . . . ?
Rh1a C34a C33a C38a -124.26(17) . . . . ?
Rh1 C32 C31 C35 65.43(15) . . . . ?
Rh1 C32 C31 C36 -121.11(16) . . . . ?
Rh1 C32 C33 C34 -62.56(15) . . . . ?
Rh1 C32 C33 C38 121.57(17) . . . . ?
Rh1 C31 C32 C33 -59.79(15) . . . . ?
Rh1 C31 C32 C37 124.90(16) . . . . ?
Rh1 C31 C35 C34 59.86(16) . . . . ?
Rh1 C31 C35 C40 -120.62(16) . . . . ?
Rh1 C33 C32 C31 58.60(15) . . . . ?
Rh1 C33 C32 C37 -126.08(16) . . . . ?
Rh1 C33 C34 C35 -61.98(16) . . . . ?
Rh1 C33 C34 C39 119.30(16) . . . . ?
Rh1 C34 C33 C32 62.67(16) . . . . ?
Rh1 C34 C33 C38 -121.33(16) . . . . ?
Rh1 C34 C35 C31 -58.17(15) . . . . ?
Rh1 C34 C35 C40 122.32(16) . . . . ?
Rh1 C35 C31 C32 -65.07(15) . . . . ?
Rh1 C35 C31 C36 121.35(16) . . . . ?
Rh1 C35 C34 C33 61.00(16) . . . . ?
Rh1 C35 C34 C39 -120.29(16) . . . . ?
S2 N2 C1 S1 -3.3(2) . . . . ?
S2 N2 C1 N1 178.8(2) . . . . ?
S2 C21 C26 C25 179.39(19) . . . . ?
S2 C21 C22 C23 179.80(19) . . . . ?
S1 C1 N1 C11 -176.54(17) . . . . ?
S1a C1a N2a S2a -2.1(2) . . . . ?
S1a C1a N1a C11a 177.07(17) . . . . ?
S2a N2a C1a N1a 178.5(2) . . . . ?
S2a C21a C26a C25a 176.9(2) . . . . ?
S2a C21a C22a C23a -177.1(2) . . . . ?
P1a C43a N5a C0aa -60.66(19) . . . . ?
P1a C43a N5a C44a 61.38(19) . . . . ?
P1a C41a N3a C45a 60.41(19) . . . . ?
P1a C41a N3a C44a -59.7(2) . . . . ?
P1a C49 N4a C45a -61.60(19) . . . . ?
P1a C49 N4a C0aa 59.5(2) . . . . ?
P1 C41 N3 C44 59.5(2) . . . . ?
P1 C41 N3 C45 -61.1(2) . . . . ?
P1 C42 N5 C44 -60.5(2) . . . . ?
P1 C42 N5 C46 59.1(2) . . . . ?
P1 C43 N4 C45 60.8(2) . . . . ?
P1 C43 N4 C46 -60.7(2) . . . . ?
N2 C1 N1 C11 1.5(3) . . . . ?
N2a C1a N1a C11a -3.4(3) . . . . ?
N4a C45a N3a C41a -66.2(2) . . . . ?
N4a C45a N3a C44a 55.1(2) . . . . ?
N4a C0aa N5a C43a 68.1(2) . . . . ?
N4a C0aa N5a C44a -54.6(2) . . . . ?
N1a C11a C16a C15a -179.9(3) . . . . ?
N1a C11a C12a C13a -179.7(3) . . . . ?
N3a C44a N5a C43a -69.3(2) . . . . ?
N3a C44a N5a C0aa 53.5(2) . . . . ?
N1 C11 C12 C13 -178.5(2) . . . . ?
N1 C11 C16 C15 179.1(3) . . . . ?
N3 C44 N5 C42 67.2(2) . . . . ?
N3 C44 N5 C46 -54.0(3) . . . . ?
N3 C45 N4 C43 -68.1(2) . . . . ?
N3 C45 N4 C46 55.4(2) . . . . ?
N4 C46 N5 C42 -66.3(3) . . . . ?
N4 C46 N5 C44 54.5(3) . . . . ?
C21 C26 C25 C24 0.9(3) . . . . ?
C21 C22 C23 C24 0.8(3) . . . . ?
C26 C25 C24 C23 -0.8(3) . . . . ?
C26 C25 C24 C27 179.4(2) . . . . ?
C11a C16a C15a C14a 0.4(3) . . . . ?
C11a C12a C13a C14a -1.0(4) . . . . ?
C22 C23 C24 C25 -0.0(3) . . . . ?
C22 C23 C24 C27 179.8(2) . . . . ?
C21a C26a C25a C24a 0.4(3) . . . . ?
C21a C22a C23a C24a 0.0(3) . . . . ?
C32 C31 C35 C34 -5.2(2) . . . . ?
C32 C31 C35 C40 174.3(2) . . . . ?
C32 C33 C34 C35 0.7(2) . . . . ?
C32 C33 C34 C39 -178.0(2) . . . . ?
C26a C25a C24a C23a -1.1(3) . . . . ?
C26a C25a C24a C27a -178.6(3) . . . . ?
C35a C31a C32a C33a 6.2(2) . . . . ?
C35a C31a C32a C37a -169.5(2) . . . . ?
C35a C34a C33a C32a 1.4(2) . . . . ?
C35a C34a C33a C38a 174.0(2) . . . . ?
C31a C32a C33a C34a -4.7(2) . . . . ?
C31a C32a C33a C38a -177.0(2) . . . . ?
C31 C35 C34 C33 2.8(2) . . . . ?
C31 C35 C34 C39 -178.5(2) . . . . ?
C33 C34 C35 C40 -176.7(2) . . . . ?
C16a C15a C14a C13a -0.6(4) . . . . ?
C11 C12 C13 C14 -1.4(3) . . . . ?
C11 C16 C15 C14 0.1(3) . . . . ?
C22a C23a C24a C25a 0.8(3) . . . . ?
C22a C23a C24a C27a 178.3(2) . . . . ?
C12a C13a C14a C15a 0.9(4) . . . . ?
C12 C13 C14 C15 0.8(3) . . . . ?
C13 C14 C15 C16 -0.1(4) . . . . ?

loop_
_restr_distance_atom_site_label_1
_restr_distance_atom_site_label_2
_restr_distance_site_symmetry_2
_restr_distance_target
_restr_distance_target_weight_param
_restr_distance_diff
O0aa H0ac 1 0.8500 0.0200 0.0015
O0aa H0ad 1 0.8500 0.0200 -0.0088
H0ac H0ad 1 1.3400 0.0400 -0.0927
